data_7235047
loop_
_publ_author_name
'Yu-Jen Cheng'
'Siao-Yin Yu'
'Song-Cheng Lin'
'Jiann T. Lin'
'Li-Yin Chen'
'Dai-Sin Hsiu'
'Yuh Sheng Wen'
'Mandy M. Lee'
'Shih-Sheng Sun'

_publ_section_title
;
 A phenothiazine/dimesitylborane hybrid material as a bipolar transport
 host of red phosphor
;
_journal_name_full 'Journal of Materials Chemistry C'
_journal_page_first 9499
_journal_page_last 9508
_journal_paper_doi 10.1039/C6TC03335K
_journal_volume 4
_journal_year 2016
_chemical_formula_moiety 'C117 H109 B2 N4 S4'
_chemical_formula_sum 'C117 H109 B2 N4 S4'
_chemical_formula_weight 1720.94
_chemical_name_systematic CC-MP4
_space_group_IT_number 14
_space_group_name_Hall '-P 2yn'
_space_group_name_H-M_alt 'P 1 21/n 1'
_symmetry_cell_setting monoclinic
_symmetry_Int_Tables_number 14
_symmetry_space_group_name_Hall '-P 2yn'
_symmetry_space_group_name_H-M 'P 1 21/n 1'
_atom_sites_solution_hydrogens geom
_cell_angle_alpha 90
_cell_angle_beta 95.627(2)
_cell_angle_gamma 90
_cell_formula_units_Z 2
_cell_length_a 8.4398(3)
_cell_length_b 13.9346(4)
_cell_length_c 41.3013(13)
_cell_measurement_reflns_used 9970
_cell_measurement_temperature 100.0(2)
_cell_measurement_theta_max 23.79
_cell_measurement_theta_min 2.43
_cell_volume 4833.8(3)
_computing_cell_refinement 'Bruker SAINT'
_computing_data_collection 'Bruker APEX2'
_computing_data_reduction 'Bruker SAINT'
_computing_molecular_graphics 'Bruker SHELXTL'
_computing_publication_material 'Bruker SHELXTL'
_computing_structure_refinement 'SHELXL-2014 (Sheldrick, 2014)'
_computing_structure_solution 'SHELXS-97 (Sheldrick 2008)'
_diffrn_ambient_temperature 100.0(2)
_diffrn_measured_fraction_theta_full 1
_diffrn_measured_fraction_theta_max 1
_diffrn_measurement_device_type 'Bruker APEX-II CCD'
_diffrn_measurement_method '\f and \w scans'
_diffrn_radiation_monochromator graphite
_diffrn_radiation_type MoK\a
_diffrn_radiation_wavelength 0.71073
_diffrn_reflns_av_R_equivalents 0.0725
_diffrn_reflns_Laue_measured_fraction_full 1
_diffrn_reflns_Laue_measured_fraction_max 1
_diffrn_reflns_limit_h_max 10
_diffrn_reflns_limit_h_min -10
_diffrn_reflns_limit_k_max 17
_diffrn_reflns_limit_k_min -17
_diffrn_reflns_limit_l_max 52
_diffrn_reflns_limit_l_min -52
_diffrn_reflns_number 224401
_diffrn_reflns_point_group_measured_fraction_full 1
_diffrn_reflns_point_group_measured_fraction_max 1
_diffrn_reflns_theta_full 25
_diffrn_reflns_theta_max 27.103
_diffrn_reflns_theta_min 0.991
_diffrn_standards_number 0
_exptl_absorpt_coefficient_mu 0.15
_exptl_absorpt_correction_T_max 0.9705
_exptl_absorpt_correction_T_min 0.9353
_exptl_absorpt_correction_type multi-scan
_exptl_absorpt_process_details 'Bruker SADABS, 1996'
_exptl_crystal_colour yellow
_exptl_crystal_density_diffrn 1.182
_exptl_crystal_density_meas ?
_exptl_crystal_description prism
_exptl_crystal_F_000 1826
_exptl_crystal_size_max 0.36
_exptl_crystal_size_mid 0.34
_exptl_crystal_size_min 0.28
_refine_diff_density_max 1.219
_refine_diff_density_min -0.989
_refine_diff_density_rms 0.097
_refine_ls_extinction_coef 0.0024(5)
_refine_ls_extinction_expression Fc^*^=kFc[1+0.001xFc^2^\l^3^/sin(2\q)]^-1/4^
_refine_ls_extinction_method SHELXL
_refine_ls_goodness_of_fit_ref 1.056
_refine_ls_hydrogen_treatment constr
_refine_ls_matrix_type full
_refine_ls_number_parameters 571
_refine_ls_number_reflns 10636
_refine_ls_number_restraints 0
_refine_ls_restrained_S_all 1.056
_refine_ls_R_factor_all 0.0942
_refine_ls_R_factor_gt 0.0785
_refine_ls_shift/su_max 0
_refine_ls_shift/su_mean 0
_refine_ls_structure_factor_coef Fsqd
_refine_ls_weighting_details 'w=1/[\s^2^(Fo^2^)+(0.1003P)^2^+8.1874P] where P=(Fo^2^+2Fc^2^)/3'
_refine_ls_weighting_scheme calc
_refine_ls_wR_factor_gt 0.2022
_refine_ls_wR_factor_ref 0.2167
_reflns_number_gt 8738
_reflns_number_total 10636
_reflns_threshold_expression 'I > 2\s(I)'
_cod_data_source_file J-Mater-Chem-C-2016-4-9499.cif
_cod_data_source_block i15672
_cod_depositor_comments
;
The following automatic conversions were performed:

data item '_exptl_crystal_density_meas' value 'not measured' was
changed to '?' -- the value is perceived as not measured.

Automatic conversion script
Id: cif_fix_values 6909 2019-04-08 15:41:33Z antanas 
;
_cod_original_sg_symbol_H-M 'P 21/n'
_cod_database_code 7235047

loop_
_symmetry_equiv_pos_as_xyz
'x, y, z'
'-x+1/2, y+1/2, -z+1/2'
'-x, -y, -z'
'x-1/2, -y-1/2, z-1/2'

loop_
_atom_site_label
_atom_site_type_symbol
_atom_site_fract_x
_atom_site_fract_y
_atom_site_fract_z
_atom_site_U_iso_or_equiv
_atom_site_adp_type
_atom_site_occupancy
_atom_site_calc_flag
_atom_site_disorder_assembly
_atom_site_disorder_group
S1 S 0.58744(8) 0.20011(4) 0.73476(2) 0.02435(18) Uani 1 d . .
N1 N 0.8097(2) 0.36621(15) 0.71923(5) 0.0194(4) Uani 1 d . .
B1 B 0.4949(3) 0.4070(2) 0.83716(7) 0.0195(5) Uani 1 d . .
C1 C 0.7374(3) 0.37454(17) 0.74813(6) 0.0173(5) Uani 1 d . .
C2 C 0.7714(3) 0.45287(18) 0.76894(6) 0.0213(5) Uani 1 d . .
H2 H 0.8476 0.4991 0.7637 0.026 Uiso 1 calc . .
C3 C 0.6957(3) 0.46380(18) 0.79691(6) 0.0211(5) Uani 1 d . .
H3 H 0.7182 0.519 0.8101 0.025 Uiso 1 calc . .
C4 C 0.5866(3) 0.39586(17) 0.80645(6) 0.0184(5) Uani 1 d . .
C5 C 0.5576(3) 0.31635(16) 0.78603(6) 0.0178(5) Uani 1 d . .
H5 H 0.4869 0.2679 0.792 0.021 Uiso 1 calc . .
C6 C 0.6287(3) 0.30595(16) 0.75735(6) 0.0172(5) Uani 1 d . .
C7 C 0.6371(3) 0.23622(17) 0.69613(6) 0.0190(5) Uani 1 d . .
C8 C 0.5730(3) 0.18348(17) 0.66953(6) 0.0213(5) Uani 1 d . .
H8 H 0.4962 0.1352 0.6725 0.026 Uiso 1 calc . .
C9 C 0.6190(3) 0.19991(18) 0.63842(6) 0.0229(5) Uani 1 d . .
C10 C 0.7325(3) 0.27082(19) 0.63517(6) 0.0249(5) Uani 1 d . .
H10 H 0.7684 0.2822 0.6144 0.03 Uiso 1 calc . .
C11 C 0.7942(3) 0.32512(19) 0.66155(6) 0.0240(5) Uani 1 d . .
H11 H 0.8701 0.3738 0.6584 0.029 Uiso 1 calc . .
C12 C 0.7471(3) 0.30976(17) 0.69263(6) 0.0186(5) Uani 1 d . .
C13 C 0.5477(3) 0.1430(2) 0.61027(6) 0.0272(6) Uani 1 d . .
C14 C 0.5319(4) 0.1821(2) 0.57925(7) 0.0339(7) Uani 1 d . .
H14 H 0.5694 0.2452 0.5759 0.041 Uiso 1 calc . .
C15 C 0.4614(4) 0.1294(2) 0.55302(7) 0.0404(8) Uani 1 d . .
C16 C 0.4063(4) 0.0377(2) 0.55719(7) 0.0408(8) Uani 1 d . .
H16 H 0.358 0.0025 0.5392 0.049 Uiso 1 calc . .
C17 C 0.4222(4) -0.0023(2) 0.58796(7) 0.0386(7) Uani 1 d . .
H17 H 0.3845 -0.0655 0.5912 0.046 Uiso 1 calc . .
C18 C 0.4930(4) 0.0495(2) 0.61412(7) 0.0319(6) Uani 1 d . .
H18 H 0.5045 0.0209 0.6351 0.038 Uiso 1 calc . .
S2 S 0.3646(3) 0.23140(11) 0.45162(3) 0.0683(5) Uani 0.7043(17) d A 1
N2 N 0.4376(7) 0.1707(3) 0.52131(9) 0.0546(10) Uani 0.7043(17) d A 1
C20 C 0.5666(8) 0.1728(4) 0.50448(13) 0.0493(4) Uani 0.7043(17) d A 1
C21 C 0.7171(9) 0.1403(4) 0.51731(14) 0.0493(4) Uani 0.7043(17) d A 1
H21 H 0.73 0.1165 0.539 0.059 Uiso 0.7043(17) calc A 1
C22 C 0.8464(8) 0.1417(4) 0.49955(12) 0.0493(4) Uani 0.7043(17) d A 1
H22 H 0.947 0.1179 0.5084 0.059 Uiso 0.7043(17) calc A 1
C23 C 0.8245(9) 0.1809(4) 0.46650(13) 0.0493(4) Uani 0.7043(17) d A 1
H23 H 0.9114 0.1843 0.4536 0.059 Uiso 0.7043(17) calc A 1
C24 C 0.6835(8) 0.2113(4) 0.45513(12) 0.0493(4) Uani 0.7043(17) d A 1
H24 H 0.6717 0.2384 0.4339 0.059 Uiso 0.7043(17) calc A 1
C25 C 0.5511(8) 0.2066(4) 0.47200(11) 0.0493(4) Uani 0.7043(17) d A 1
C26 C 0.2672(8) 0.2737(4) 0.48455(11) 0.0493(4) Uani 0.7043(17) d A 1
C27 C 0.1435(7) 0.3380(4) 0.47786(12) 0.0493(4) Uani 0.7043(17) d A 1
H27 H 0.1219 0.3637 0.4566 0.059 Uiso 0.7043(17) calc A 1
C28 C 0.0468(8) 0.3663(4) 0.50350(12) 0.0493(4) Uani 0.7043(17) d A 1
H28 H -0.0397 0.4096 0.4992 0.059 Uiso 0.7043(17) calc A 1
C29 C 0.0835(8) 0.3287(4) 0.53414(12) 0.0493(4) Uani 0.7043(17) d A 1
H29 H 0.0208 0.3455 0.5512 0.059 Uiso 0.7043(17) calc A 1
C30 C 0.2126(8) 0.2661(4) 0.54043(12) 0.0493(4) Uani 0.7043(17) d A 1
H30 H 0.2382 0.2428 0.5619 0.059 Uiso 0.7043(17) calc A 1
C31 C 0.3050(8) 0.2367(4) 0.51573(13) 0.0493(4) Uani 0.7043(17) d A 1
S2' S 0.4998(7) 0.2493(3) 0.44815(7) 0.0683(5) Uani 0.2957(17) d A 2
N2' N 0.4631 0.171 0.5208 0.0546(10) Uani 0.297 d A 2
C20' C 0.639(2) 0.1654(10) 0.5049(3) 0.0493(4) Uani 0.2957(17) d A 2
C21' C 0.7629(19) 0.1155(10) 0.5213(3) 0.0493(4) Uani 0.2957(17) d A 2
H21' H 0.7496 0.087 0.5417 0.059 Uiso 0.2957(17) calc A 2
C22' C 0.9074(19) 0.1068(9) 0.5080(3) 0.0493(4) Uani 0.2957(17) d A 2
H22' H 0.9956 0.0739 0.5189 0.059 Uiso 0.2957(17) calc A 2
C23' C 0.9155(19) 0.1505(9) 0.4765(3) 0.0493(4) Uani 0.2957(17) d A 2
H23' H 1.0132 0.1467 0.4669 0.059 Uiso 0.2957(17) calc A 2
C24' C 0.784(2) 0.1996(10) 0.4587(3) 0.0493(4) Uani 0.2957(17) d A 2
H24' H 0.7886 0.2279 0.4379 0.059 Uiso 0.2957(17) calc A 2
C25' C 0.659(2) 0.2010(9) 0.4741(3) 0.0493(4) Uani 0.2957(17) d A 2
C26' C 0.3753(18) 0.2854(9) 0.4779(3) 0.0493(4) Uani 0.2957(17) d A 2
C27' C 0.2625(17) 0.3583(9) 0.4701(3) 0.0493(4) Uani 0.2957(17) d A 2
H27' H 0.2752 0.4018 0.4528 0.059 Uiso 0.2957(17) calc A 2
C28' C 0.1138(19) 0.3663(9) 0.4906(3) 0.0493(4) Uani 0.2957(17) d A 2
H28' H 0.0126 0.389 0.4817 0.059 Uiso 0.2957(17) calc A 2
C29' C 0.1443(18) 0.3378(9) 0.5221(3) 0.0493(4) Uani 0.2957(17) d A 2
H29' H 0.0849 0.3627 0.5386 0.059 Uiso 0.2957(17) calc A 2
C30' C 0.2665(19) 0.2704(9) 0.5295(3) 0.0493(4) Uani 0.2957(17) d A 2
H30' H 0.2738 0.2414 0.5504 0.059 Uiso 0.2957(17) calc A 2
C31' C 0.3765(19) 0.2431(9) 0.5086(3) 0.0493(4) Uani 0.2957(17) d A 2
C32 C 0.9580(3) 0.41542(17) 0.71595(6) 0.0184(5) Uani 1 d . .
C33 C 1.0982(3) 0.36619(19) 0.72665(6) 0.0229(5) Uani 1 d . .
C34 C 1.2418(3) 0.4076(2) 0.72089(6) 0.0275(6) Uani 1 d . .
H34 H 1.3379 0.3747 0.7277 0.033 Uiso 1 calc . .
C35 C 1.2495(3) 0.4961(2) 0.70548(6) 0.0265(6) Uani 1 d . .
C36 C 1.1084(3) 0.54433(19) 0.69588(6) 0.0231(5) Uani 1 d . .
H36 H 1.1126 0.6052 0.6856 0.028 Uiso 1 calc . .
C37 C 0.9608(3) 0.50519(18) 0.70100(6) 0.0195(5) Uani 1 d . .
C38 C 1.0902(4) 0.2706(2) 0.74344(7) 0.0317(6) Uani 1 d . .
H38A H 1.0313 0.2249 0.7288 0.048 Uiso 1 calc . .
H38B H 1.0358 0.2782 0.7632 0.048 Uiso 1 calc . .
H38C H 1.1983 0.2466 0.7493 0.048 Uiso 1 calc . .
C39 C 1.4075(3) 0.5384(3) 0.69905(8) 0.0398(7) Uani 1 d . .
H39A H 1.4575 0.4976 0.6836 0.06 Uiso 1 calc . .
H39B H 1.4768 0.5422 0.7195 0.06 Uiso 1 calc . .
H39C H 1.3911 0.6028 0.6899 0.06 Uiso 1 calc . .
C40 C 0.8097(3) 0.55827(19) 0.68992(6) 0.0244(5) Uani 1 d . .
H40A H 0.8359 0.6178 0.679 0.037 Uiso 1 calc . .
H40B H 0.7526 0.5737 0.7088 0.037 Uiso 1 calc . .
H40C H 0.7423 0.5179 0.6748 0.037 Uiso 1 calc . .
C41 C 0.4492(3) 0.31204(17) 0.85510(6) 0.0221(5) Uani 1 d . .
C42 C 0.2897(3) 0.28577(19) 0.85727(6) 0.0281(6) Uani 1 d . .
C43 C 0.2548(4) 0.2018(2) 0.87358(7) 0.0369(7) Uani 1 d . .
H43 H 0.1465 0.1846 0.8747 0.044 Uiso 1 calc . .
C44 C 0.3737(5) 0.1424(2) 0.88816(7) 0.0421(8) Uani 1 d . .
C45 C 0.5298(4) 0.1676(2) 0.88540(7) 0.0379(7) Uani 1 d . .
H45 H 0.6125 0.1275 0.895 0.046 Uiso 1 calc . .
C46 C 0.5703(4) 0.25035(19) 0.86897(6) 0.0278(6) Uani 1 d . .
C47 C 0.1546(4) 0.3448(2) 0.84083(8) 0.0382(7) Uani 1 d . .
H47A H 0.14 0.3289 0.8176 0.057 Uiso 1 calc . .
H47B H 0.1798 0.4132 0.8435 0.057 Uiso 1 calc . .
H47C H 0.0565 0.3306 0.8508 0.057 Uiso 1 calc . .
C48 C 0.3331(7) 0.0533(3) 0.90652(10) 0.0668(13) Uani 1 d . .
H48A H 0.2521 0.0162 0.8933 0.1 Uiso 1 calc . .
H48B H 0.2917 0.0719 0.927 0.1 Uiso 1 calc . .
H48C H 0.429 0.0141 0.9112 0.1 Uiso 1 calc . .
C49 C 0.7445(4) 0.2726(2) 0.86702(7) 0.0364(7) Uani 1 d . .
H49A H 0.7666 0.274 0.8442 0.055 Uiso 1 calc . .
H49B H 0.8099 0.223 0.8786 0.055 Uiso 1 calc . .
H49C H 0.7698 0.3353 0.877 0.055 Uiso 1 calc . .
C50 C 0.4472(3) 0.51081(18) 0.84798(6) 0.0217(5) Uani 1 d . .
C51 C 0.3665(3) 0.57333(18) 0.82474(6) 0.0253(5) Uani 1 d . .
C52 C 0.3278(3) 0.66606(19) 0.83354(7) 0.0288(6) Uani 1 d . .
H52 H 0.2738 0.7069 0.8177 0.035 Uiso 1 calc . .
C53 C 0.3659(3) 0.70067(19) 0.86480(7) 0.0310(6) Uani 1 d . .
C54 C 0.4425(3) 0.6397(2) 0.88759(7) 0.0308(6) Uani 1 d . .
H54 H 0.4691 0.6626 0.9091 0.037 Uiso 1 calc . .
C55 C 0.4824(3) 0.54528(19) 0.88002(6) 0.0253(5) Uani 1 d . .
C56 C 0.3125(4) 0.5414(2) 0.79039(7) 0.0303(6) Uani 1 d . .
H56A H 0.2249 0.5824 0.7813 0.045 Uiso 1 calc . .
H56B H 0.2761 0.4746 0.7907 0.045 Uiso 1 calc . .
H56C H 0.4016 0.5464 0.7769 0.045 Uiso 1 calc . .
C57 C 0.3214(4) 0.8021(2) 0.87309(9) 0.0426(8) Uani 1 d . .
H57A H 0.3287 0.8435 0.8541 0.064 Uiso 1 calc . .
H57B H 0.3945 0.8255 0.8913 0.064 Uiso 1 calc . .
H57C H 0.2122 0.8031 0.8793 0.064 Uiso 1 calc . .
C58 C 0.5672(4) 0.4842(2) 0.90659(7) 0.0333(6) Uani 1 d . .
H58A H 0.5302 0.4177 0.9041 0.05 Uiso 1 calc . .
H58B H 0.5442 0.5087 0.9279 0.05 Uiso 1 calc . .
H58C H 0.6822 0.4866 0.905 0.05 Uiso 1 calc . .
C60 C 0.5110(11) 0.4986(5) 0.4823(2) 0.061(2) Uani 0.5 d . .
H1A H 0.6143 0.5293 0.4793 0.073 Uiso 0.5 calc . .
H1B H 0.5192 0.4304 0.4759 0.073 Uiso 0.5 calc . .
C61 C 0.3914(12) 0.5431(6) 0.4601(2) 0.066(2) Uani 0.5 d . .
H61A H 0.3912 0.6126 0.465 0.079 Uiso 0.5 calc . .
H61B H 0.2865 0.5173 0.4646 0.079 Uiso 0.5 calc . .
C62 C 0.4061(15) 0.5315(7) 0.4254(3) 0.105(5) Uani 0.5 d . .
H62A H 0.3092 0.5551 0.4129 0.157 Uiso 0.5 calc . .
H62B H 0.421 0.4634 0.4205 0.157 Uiso 0.5 calc . .
H62C H 0.498 0.5682 0.4194 0.157 Uiso 0.5 calc . .

loop_
_atom_site_aniso_label
_atom_site_aniso_U_11
_atom_site_aniso_U_22
_atom_site_aniso_U_33
_atom_site_aniso_U_23
_atom_site_aniso_U_13
_atom_site_aniso_U_12
S1 0.0398(4) 0.0159(3) 0.0182(3) -0.0030(2) 0.0071(3) -0.0058(2)
N1 0.0195(10) 0.0235(10) 0.0154(9) -0.0022(8) 0.0031(8) -0.0043(8)
B1 0.0190(13) 0.0216(13) 0.0177(12) -0.0021(10) 0.0015(10) -0.0018(10)
C1 0.0180(11) 0.0183(11) 0.0155(10) -0.0004(8) 0.0016(8) 0.0014(9)
C2 0.0246(13) 0.0199(12) 0.0197(12) -0.0015(9) 0.0039(9) -0.0046(9)
C3 0.0246(12) 0.0194(11) 0.0195(11) -0.0035(9) 0.0033(9) -0.0031(9)
C4 0.0210(12) 0.0174(11) 0.0170(11) -0.0011(9) 0.0027(9) 0.0005(9)
C5 0.0177(11) 0.0163(11) 0.0195(11) 0.0011(9) 0.0027(9) 0.0000(9)
C6 0.0201(11) 0.0147(10) 0.0165(11) -0.0019(8) -0.0001(9) 0.0014(9)
C7 0.0211(12) 0.0187(11) 0.0174(11) -0.0009(9) 0.0031(9) 0.0025(9)
C8 0.0219(12) 0.0196(11) 0.0225(12) -0.0028(9) 0.0027(9) -0.0002(9)
C9 0.0237(12) 0.0252(12) 0.0193(12) -0.0048(10) 0.0002(9) 0.0021(10)
C10 0.0284(13) 0.0308(13) 0.0162(11) -0.0025(10) 0.0052(10) -0.0021(11)
C11 0.0253(13) 0.0283(13) 0.0188(12) -0.0024(10) 0.0036(10) -0.0049(10)
C12 0.0186(11) 0.0213(11) 0.0157(11) -0.0035(9) 0.0005(9) 0.0007(9)
C13 0.0302(14) 0.0295(14) 0.0218(12) -0.0090(10) 0.0017(10) -0.0005(11)
C14 0.0507(18) 0.0249(13) 0.0245(14) -0.0056(11) -0.0047(12) -0.0014(12)
C15 0.062(2) 0.0347(16) 0.0222(14) -0.0038(12) -0.0080(13) 0.0006(15)
C16 0.057(2) 0.0339(16) 0.0290(15) -0.0123(12) -0.0062(14) -0.0072(14)
C17 0.0534(19) 0.0341(16) 0.0286(15) -0.0097(12) 0.0055(13) -0.0119(14)
C18 0.0408(16) 0.0325(15) 0.0233(13) -0.0067(11) 0.0067(11) -0.0080(12)
S2 0.1414(16) 0.0461(7) 0.0149(5) 0.0014(4) -0.0045(7) -0.0090(9)
N2 0.101(3) 0.0353(15) 0.0231(13) -0.0015(11) -0.0152(16) -0.0076(17)
C20 0.0811(13) 0.0414(7) 0.0250(7) -0.0014(6) 0.0039(7) -0.0122(8)
C21 0.0811(13) 0.0414(7) 0.0250(7) -0.0014(6) 0.0039(7) -0.0122(8)
C22 0.0811(13) 0.0414(7) 0.0250(7) -0.0014(6) 0.0039(7) -0.0122(8)
C23 0.0811(13) 0.0414(7) 0.0250(7) -0.0014(6) 0.0039(7) -0.0122(8)
C24 0.0811(13) 0.0414(7) 0.0250(7) -0.0014(6) 0.0039(7) -0.0122(8)
C25 0.0811(13) 0.0414(7) 0.0250(7) -0.0014(6) 0.0039(7) -0.0122(8)
C26 0.0811(13) 0.0414(7) 0.0250(7) -0.0014(6) 0.0039(7) -0.0122(8)
C27 0.0811(13) 0.0414(7) 0.0250(7) -0.0014(6) 0.0039(7) -0.0122(8)
C28 0.0811(13) 0.0414(7) 0.0250(7) -0.0014(6) 0.0039(7) -0.0122(8)
C29 0.0811(13) 0.0414(7) 0.0250(7) -0.0014(6) 0.0039(7) -0.0122(8)
C30 0.0811(13) 0.0414(7) 0.0250(7) -0.0014(6) 0.0039(7) -0.0122(8)
C31 0.0811(13) 0.0414(7) 0.0250(7) -0.0014(6) 0.0039(7) -0.0122(8)
S2' 0.1414(16) 0.0461(7) 0.0149(5) 0.0014(4) -0.0045(7) -0.0090(9)
N2' 0.101(3) 0.0353(15) 0.0231(13) -0.0015(11) -0.0152(16) -0.0076(17)
C20' 0.0811(13) 0.0414(7) 0.0250(7) -0.0014(6) 0.0039(7) -0.0122(8)
C21' 0.0811(13) 0.0414(7) 0.0250(7) -0.0014(6) 0.0039(7) -0.0122(8)
C22' 0.0811(13) 0.0414(7) 0.0250(7) -0.0014(6) 0.0039(7) -0.0122(8)
C23' 0.0811(13) 0.0414(7) 0.0250(7) -0.0014(6) 0.0039(7) -0.0122(8)
C24' 0.0811(13) 0.0414(7) 0.0250(7) -0.0014(6) 0.0039(7) -0.0122(8)
C25' 0.0811(13) 0.0414(7) 0.0250(7) -0.0014(6) 0.0039(7) -0.0122(8)
C26' 0.0811(13) 0.0414(7) 0.0250(7) -0.0014(6) 0.0039(7) -0.0122(8)
C27' 0.0811(13) 0.0414(7) 0.0250(7) -0.0014(6) 0.0039(7) -0.0122(8)
C28' 0.0811(13) 0.0414(7) 0.0250(7) -0.0014(6) 0.0039(7) -0.0122(8)
C29' 0.0811(13) 0.0414(7) 0.0250(7) -0.0014(6) 0.0039(7) -0.0122(8)
C30' 0.0811(13) 0.0414(7) 0.0250(7) -0.0014(6) 0.0039(7) -0.0122(8)
C31' 0.0811(13) 0.0414(7) 0.0250(7) -0.0014(6) 0.0039(7) -0.0122(8)
C32 0.0147(11) 0.0246(12) 0.0158(11) -0.0038(9) 0.0017(8) -0.0018(9)
C33 0.0240(12) 0.0292(13) 0.0151(11) -0.0029(9) 0.0005(9) 0.0029(10)
C34 0.0186(12) 0.0412(15) 0.0219(12) -0.0031(11) -0.0019(10) 0.0058(11)
C35 0.0171(12) 0.0421(16) 0.0205(12) -0.0051(11) 0.0026(9) -0.0040(11)
C36 0.0224(12) 0.0277(13) 0.0197(12) -0.0016(10) 0.0042(9) -0.0053(10)
C37 0.0174(11) 0.0256(12) 0.0158(11) -0.0019(9) 0.0031(9) -0.0012(9)
C38 0.0335(15) 0.0336(15) 0.0271(14) 0.0047(11) -0.0015(11) 0.0075(12)
C39 0.0185(13) 0.065(2) 0.0361(16) 0.0028(15) 0.0050(11) -0.0066(14)
C40 0.0196(12) 0.0284(13) 0.0252(13) 0.0038(10) 0.0024(10) 0.0010(10)
C41 0.0324(14) 0.0184(11) 0.0165(11) -0.0041(9) 0.0071(10) -0.0026(10)
C42 0.0356(15) 0.0258(13) 0.0251(13) -0.0092(10) 0.0143(11) -0.0069(11)
C43 0.0524(19) 0.0313(15) 0.0306(15) -0.0123(12) 0.0225(13) -0.0184(14)
C44 0.083(3) 0.0217(13) 0.0240(14) -0.0027(11) 0.0188(15) -0.0079(15)
C45 0.068(2) 0.0228(13) 0.0229(14) 0.0006(11) 0.0049(14) 0.0038(14)
C46 0.0431(16) 0.0222(12) 0.0183(12) -0.0024(10) 0.0034(11) 0.0021(11)
C47 0.0281(15) 0.0376(16) 0.0505(19) -0.0102(14) 0.0116(13) -0.0073(12)
C48 0.126(4) 0.0302(18) 0.050(2) 0.0039(16) 0.033(2) -0.019(2)
C49 0.0373(16) 0.0366(16) 0.0330(15) -0.0040(12) -0.0092(12) 0.0072(13)
C50 0.0231(12) 0.0206(12) 0.0227(12) -0.0032(9) 0.0090(10) -0.0043(10)
C51 0.0286(14) 0.0216(12) 0.0269(13) -0.0014(10) 0.0088(10) -0.0023(10)
C52 0.0291(14) 0.0219(13) 0.0367(15) 0.0004(11) 0.0096(11) -0.0010(11)
C53 0.0322(15) 0.0216(13) 0.0414(16) -0.0085(11) 0.0143(12) -0.0027(11)
C54 0.0349(15) 0.0282(14) 0.0310(14) -0.0115(11) 0.0120(12) -0.0051(11)
C55 0.0281(13) 0.0255(13) 0.0238(13) -0.0051(10) 0.0099(10) -0.0038(10)
C56 0.0389(16) 0.0240(13) 0.0272(14) 0.0009(10) -0.0012(11) 0.0047(11)
C57 0.0500(19) 0.0237(14) 0.056(2) -0.0128(14) 0.0152(16) 0.0000(13)
C58 0.0445(17) 0.0338(15) 0.0217(13) -0.0068(11) 0.0044(12) -0.0018(13)
C60 0.070(5) 0.027(3) 0.091(6) -0.012(4) 0.036(5) -0.025(3)
C61 0.078(6) 0.038(4) 0.085(7) 0.012(4) 0.023(5) -0.021(4)
C62 0.113(9) 0.043(5) 0.151(12) 0.033(6) -0.029(8) -0.021(5)

loop_
_atom_type_symbol
_atom_type_description
_atom_type_scat_dispersion_real
_atom_type_scat_dispersion_imag
_atom_type_scat_source
S S 0.1246 0.1234 'International Tables Vol C Tables 4.2.6.8 and 6.1.1.4'
N N 0.0061 0.0033 'International Tables Vol C Tables 4.2.6.8 and 6.1.1.4'
B B 0.0013 0.0007 'International Tables Vol C Tables 4.2.6.8 and 6.1.1.4'
C C 0.0033 0.0016 'International Tables Vol C Tables 4.2.6.8 and 6.1.1.4'
H H 0 0 'International Tables Vol C Tables 4.2.6.8 and 6.1.1.4'

loop_
_geom_angle_atom_site_label_1
_geom_angle_atom_site_label_2
_geom_angle_atom_site_label_3
_geom_angle
_geom_angle_site_symmetry_1
_geom_angle_site_symmetry_3
C6 S1 C7 100.86(11) . .
C1 N1 C12 123.3(2) . .
C1 N1 C32 119.69(19) . .
C12 N1 C32 116.97(19) . .
C4 B1 C50 118.9(2) . .
C4 B1 C41 117.5(2) . .
C50 B1 C41 123.6(2) . .
N1 C1 C2 120.5(2) . .
N1 C1 C6 121.8(2) . .
C2 C1 C6 117.7(2) . .
C3 C2 C1 121.0(2) . .
C3 C2 H2 119.5 . .
C1 C2 H2 119.5 . .
C2 C3 C4 122.0(2) . .
C2 C3 H3 119 . .
C4 C3 H3 119 . .
C5 C4 C3 116.5(2) . .
C5 C4 B1 119.9(2) . .
C3 C4 B1 123.6(2) . .
C6 C5 C4 122.2(2) . .
C6 C5 H5 118.9 . .
C4 C5 H5 118.9 . .
C5 C6 C1 120.7(2) . .
C5 C6 S1 117.41(18) . .
C1 C6 S1 121.79(18) . .
C8 C7 C12 121.2(2) . .
C8 C7 S1 117.19(19) . .
C12 C7 S1 121.44(18) . .
C7 C8 C9 121.3(2) . .
C7 C8 H8 119.3 . .
C9 C8 H8 119.3 . .
C10 C9 C8 117.5(2) . .
C10 C9 C13 122.2(2) . .
C8 C9 C13 120.3(2) . .
C11 C10 C9 121.4(2) . .
C11 C10 H10 119.3 . .
C9 C10 H10 119.3 . .
C10 C11 C12 121.3(2) . .
C10 C11 H11 119.3 . .
C12 C11 H11 119.3 . .
C11 C12 C7 117.3(2) . .
C11 C12 N1 120.7(2) . .
C7 C12 N1 122.0(2) . .
C14 C13 C18 118.0(2) . .
C14 C13 C9 120.5(3) . .
C18 C13 C9 121.5(2) . .
C13 C14 C15 120.4(3) . .
C13 C14 H14 119.8 . .
C15 C14 H14 119.8 . .
C16 C15 C14 121.0(3) . .
C16 C15 N2 118.0(3) . .
C14 C15 N2 120.9(3) . .
C16 C15 N2' 121.2(2) . .
C14 C15 N2' 117.5(3) . .
C15 C16 C17 119.1(3) . .
C15 C16 H16 120.5 . .
C17 C16 H16 120.5 . .
C16 C17 C18 120.1(3) . .
C16 C17 H17 119.9 . .
C18 C17 H17 119.9 . .
C17 C18 C13 121.3(3) . .
C17 C18 H18 119.4 . .
C13 C18 H18 119.4 . .
C25 S2 C26 99.3(3) . .
C20 N2 C15 115.7(5) . .
C20 N2 C31 123.6(5) . .
C15 N2 C31 116.0(4) . .
N2 C20 C21 123.0(5) . .
N2 C20 C25 119.4(6) . .
C21 C20 C25 117.5(6) . .
C22 C21 C20 122.1(6) . .
C22 C21 H21 119 . .
C20 C21 H21 119 . .
C21 C22 C23 117.9(6) . .
C21 C22 H22 121 . .
C23 C22 H22 121 . .
C24 C23 C22 118.9(6) . .
C24 C23 H23 120.6 . .
C22 C23 H23 120.6 . .
C23 C24 C25 124.0(5) . .
C23 C24 H24 118 . .
C25 C24 H24 118 . .
C24 C25 C20 119.5(6) . .
C24 C25 S2 119.0(4) . .
C20 C25 S2 121.2(5) . .
C27 C26 C31 121.6(5) . .
C27 C26 S2 117.6(4) . .
C31 C26 S2 120.5(5) . .
C26 C27 C28 119.8(5) . .
C26 C27 H27 120.1 . .
C28 C27 H27 120.1 . .
C29 C28 C27 118.4(6) . .
C29 C28 H28 120.8 . .
C27 C28 H28 120.8 . .
C28 C29 C30 120.6(6) . .
C28 C29 H29 119.7 . .
C30 C29 H29 119.7 . .
C29 C30 C31 121.6(5) . .
C29 C30 H30 119.2 . .
C31 C30 H30 119.2 . .
C26 C31 C30 118.0(6) . .
C26 C31 N2 119.0(5) . .
C30 C31 N2 123.0(5) . .
C26' S2' C25' 99.0(6) . .
C31' N2' C15 126.8(6) . .
C31' N2' C20' 111.4(8) . .
C15 N2' C20' 115.3(6) . .
C21' C20' C25' 118.4(14) . .
C21' C20' N2' 119.1(11) . .
C25' C20' N2' 122.1(13) . .
C20' C21' C22' 120.1(12) . .
C20' C21' H21' 119.9 . .
C22' C21' H21' 119.9 . .
C21' C22' C23' 116.1(14) . .
C21' C22' H22' 122 . .
C23' C22' H22' 122 . .
C22' C23' C24' 123.7(14) . .
C22' C23' H23' 118.1 . .
C24' C23' H23' 118.1 . .
C25' C24' C23' 112.6(12) . .
C25' C24' H24' 123.7 . .
C23' C24' H24' 123.7 . .
C24' C25' C20' 128.9(15) . .
C24' C25' S2' 108.5(10) . .
C20' C25' S2' 122.4(13) . .
C31' C26' C27' 117.2(13) . .
C31' C26' S2' 124.0(11) . .
C27' C26' S2' 118.7(9) . .
C26' C27' C28' 118.8(11) . .
C26' C27' H27' 120.6 . .
C28' C27' H27' 120.6 . .
C29' C28' C27' 113.9(13) . .
C29' C28' H28' 123 . .
C27' C28' H28' 123 . .
C28' C29' C30' 117.9(14) . .
C28' C29' H29' 121.1 . .
C30' C29' H29' 121.1 . .
C31' C30' C29' 125.0(12) . .
C31' C30' H30' 117.5 . .
C29' C30' H30' 117.5 . .
N2' C31' C30' 110.8(10) . .
N2' C31' C26' 128.6(13) . .
C30' C31' C26' 120.3(13) . .
C37 C32 C33 121.9(2) . .
C37 C32 N1 121.3(2) . .
C33 C32 N1 116.8(2) . .
C34 C33 C32 117.9(2) . .
C34 C33 C38 121.8(2) . .
C32 C33 C38 120.3(2) . .
C33 C34 C35 122.0(2) . .
C33 C34 H34 119 . .
C35 C34 H34 119 . .
C36 C35 C34 118.8(2) . .
C36 C35 C39 120.6(3) . .
C34 C35 C39 120.6(3) . .
C35 C36 C37 121.4(2) . .
C35 C36 H36 119.3 . .
C37 C36 H36 119.3 . .
C36 C37 C32 118.1(2) . .
C36 C37 C40 120.3(2) . .
C32 C37 C40 121.6(2) . .
C33 C38 H38A 109.5 . .
C33 C38 H38B 109.5 . .
H38A C38 H38B 109.5 . .
C33 C38 H38C 109.5 . .
H38A C38 H38C 109.5 . .
H38B C38 H38C 109.5 . .
C35 C39 H39A 109.5 . .
C35 C39 H39B 109.5 . .
H39A C39 H39B 109.5 . .
C35 C39 H39C 109.5 . .
H39A C39 H39C 109.5 . .
H39B C39 H39C 109.5 . .
C37 C40 H40A 109.5 . .
C37 C40 H40B 109.5 . .
H40A C40 H40B 109.5 . .
C37 C40 H40C 109.5 . .
H40A C40 H40C 109.5 . .
H40B C40 H40C 109.5 . .
C42 C41 C46 118.3(2) . .
C42 C41 B1 121.7(2) . .
C46 C41 B1 119.9(2) . .
C43 C42 C41 119.8(3) . .
C43 C42 C47 119.1(3) . .
C41 C42 C47 121.0(2) . .
C44 C43 C42 122.0(3) . .
C44 C43 H43 119 . .
C42 C43 H43 119 . .
C45 C44 C43 117.8(3) . .
C45 C44 C48 121.1(4) . .
C43 C44 C48 121.1(4) . .
C44 C45 C46 122.1(3) . .
C44 C45 H45 118.9 . .
C46 C45 H45 118.9 . .
C45 C46 C41 119.8(3) . .
C45 C46 C49 118.7(3) . .
C41 C46 C49 121.4(2) . .
C42 C47 H47A 109.5 . .
C42 C47 H47B 109.5 . .
H47A C47 H47B 109.5 . .
C42 C47 H47C 109.5 . .
H47A C47 H47C 109.5 . .
H47B C47 H47C 109.5 . .
C44 C48 H48A 109.5 . .
C44 C48 H48B 109.5 . .
H48A C48 H48B 109.5 . .
C44 C48 H48C 109.5 . .
H48A C48 H48C 109.5 . .
H48B C48 H48C 109.5 . .
C46 C49 H49A 109.5 . .
C46 C49 H49B 109.5 . .
H49A C49 H49B 109.5 . .
C46 C49 H49C 109.5 . .
H49A C49 H49C 109.5 . .
H49B C49 H49C 109.5 . .
C55 C50 C51 117.9(2) . .
C55 C50 B1 122.8(2) . .
C51 C50 B1 119.3(2) . .
C52 C51 C50 120.2(2) . .
C52 C51 C56 117.5(2) . .
C50 C51 C56 122.2(2) . .
C53 C52 C51 121.9(3) . .
C53 C52 H52 119.1 . .
C51 C52 H52 119.1 . .
C54 C53 C52 118.1(2) . .
C54 C53 C57 122.1(3) . .
C52 C53 C57 119.8(3) . .
C53 C54 C55 122.2(3) . .
C53 C54 H54 118.9 . .
C55 C54 H54 118.9 . .
C54 C55 C50 119.7(3) . .
C54 C55 C58 118.3(2) . .
C50 C55 C58 122.0(2) . .
C51 C56 H56A 109.5 . .
C51 C56 H56B 109.5 . .
H56A C56 H56B 109.5 . .
C51 C56 H56C 109.5 . .
H56A C56 H56C 109.5 . .
H56B C56 H56C 109.5 . .
C53 C57 H57A 109.5 . .
C53 C57 H57B 109.5 . .
H57A C57 H57B 109.5 . .
C53 C57 H57C 109.5 . .
H57A C57 H57C 109.5 . .
H57B C57 H57C 109.5 . .
C55 C58 H58A 109.5 . .
C55 C58 H58B 109.5 . .
H58A C58 H58B 109.5 . .
C55 C58 H58C 109.5 . .
H58A C58 H58C 109.5 . .
H58B C58 H58C 109.5 . .
C61 C60 C60 117.8(10) . 3_666
C61 C60 H1A 107.8 . .
C60 C60 H1A 107.8 3_666 .
C61 C60 H1B 107.8 . .
C60 C60 H1B 107.8 3_666 .
H1A C60 H1B 107.2 . .
C60 C61 C62 117.2(9) . .
C60 C61 H61A 108 . .
C62 C61 H61A 108 . .
C60 C61 H61B 108 . .
C62 C61 H61B 108 . .
H61A C61 H61B 107.2 . .
C61 C62 H62A 109.5 . .
C61 C62 H62B 109.5 . .
H62A C62 H62B 109.5 . .
C61 C62 H62C 109.5 . .
H62A C62 H62C 109.5 . .
H62B C62 H62C 109.5 . .

loop_
_geom_bond_atom_site_label_1
_geom_bond_atom_site_label_2
_geom_bond_distance
_geom_bond_site_symmetry_2
S1 C6 1.762(2) .
S1 C7 1.762(2) .
N1 C1 1.398(3) .
N1 C12 1.411(3) .
N1 C32 1.445(3) .
B1 C4 1.557(3) .
B1 C50 1.578(4) .
B1 C41 1.582(4) .
C1 C2 1.401(3) .
C1 C6 1.403(3) .
C2 C3 1.382(3) .
C2 H2 0.95 .
C3 C4 1.404(3) .
C3 H3 0.95 .
C4 C5 1.399(3) .
C5 C6 1.387(3) .
C5 H5 0.95 .
C7 C8 1.387(3) .
C7 C12 1.400(3) .
C8 C9 1.397(3) .
C8 H8 0.95 .
C9 C10 1.392(4) .
C9 C13 1.485(3) .
C10 C11 1.385(4) .
C10 H10 0.95 .
C11 C12 1.397(3) .
C11 H11 0.95 .
C13 C14 1.387(4) .
C13 C18 1.396(4) .
C14 C15 1.393(4) .
C14 H14 0.95 .
C15 C16 1.376(5) .
C15 N2 1.426(5) .
C15 N2' 1.453(3) .
C16 C17 1.382(4) .
C16 H16 0.95 .
C17 C18 1.386(4) .
C17 H17 0.95 .
C18 H18 0.95 .
S2 C25 1.745(7) .
S2 C26 1.759(6) .
N2 C20 1.349(8) .
N2 C31 1.449(8) .
C20 C21 1.403(9) .
C20 C25 1.415(7) .
C21 C22 1.374(9) .
C21 H21 0.95 .
C22 C23 1.465(7) .
C22 H22 0.95 .
C23 C24 1.306(9) .
C23 H23 0.95 .
C24 C25 1.376(9) .
C24 H24 0.95 .
C26 C27 1.383(8) .
C26 C31 1.395(7) .
C27 C28 1.453(8) .
C27 H27 0.95 .
C28 C29 1.376(7) .
C28 H28 0.95 .
C29 C30 1.400(8) .
C29 H29 0.95 .
C30 C31 1.405(8) .
C30 H30 0.95 .
S2' C26' 1.767(14) .
S2' C25' 1.770(15) .
N2' C31' 1.313(14) .
N2' C20' 1.686(16) .
C20' C21' 1.38(2) .
C20' C25' 1.389(17) .
C21' C22' 1.39(2) .
C21' H21' 0.95 .
C22' C23' 1.443(16) .
C22' H22' 0.95 .
C23' C24' 1.44(2) .
C23' H23' 0.95 .
C24' C25' 1.28(2) .
C24' H24' 0.95 .
C26' C31' 1.399(16) .
C26' C27' 1.407(19) .
C27' C28' 1.59(2) .
C27' H27' 0.95 .
C28' C29' 1.361(17) .
C28' H28' 0.95 .
C29' C30' 1.41(2) .
C29' H29' 0.95 .
C30' C31' 1.38(2) .
C30' H30' 0.95 .
C32 C37 1.396(3) .
C32 C33 1.401(3) .
C33 C34 1.384(4) .
C33 C38 1.506(4) .
C34 C35 1.392(4) .
C34 H34 0.95 .
C35 C36 1.391(4) .
C35 C39 1.505(4) .
C36 C37 1.395(3) .
C36 H36 0.95 .
C37 C40 1.506(3) .
C38 H38A 0.98 .
C38 H38B 0.98 .
C38 H38C 0.98 .
C39 H39A 0.98 .
C39 H39B 0.98 .
C39 H39C 0.98 .
C40 H40A 0.98 .
C40 H40B 0.98 .
C40 H40C 0.98 .
C41 C42 1.407(4) .
C41 C46 1.412(4) .
C42 C43 1.397(4) .
C42 C47 1.512(4) .
C43 C44 1.391(5) .
C43 H43 0.95 .
C44 C45 1.379(5) .
C44 C48 1.511(4) .
C45 C46 1.397(4) .
C45 H45 0.95 .
C46 C49 1.513(4) .
C47 H47A 0.98 .
C47 H47B 0.98 .
C47 H47C 0.98 .
C48 H48A 0.98 .
C48 H48B 0.98 .
C48 H48C 0.98 .
C49 H49A 0.98 .
C49 H49B 0.98 .
C49 H49C 0.98 .
C50 C55 1.412(3) .
C50 C51 1.420(4) .
C51 C52 1.390(4) .
C51 C56 1.514(4) .
C52 C53 1.386(4) .
C52 H52 0.95 .
C53 C54 1.380(4) .
C53 C57 1.510(4) .
C54 C55 1.401(4) .
C54 H54 0.95 .
C55 C58 1.512(4) .
C56 H56A 0.98 .
C56 H56B 0.98 .
C56 H56C 0.98 .
C57 H57A 0.98 .
C57 H57B 0.98 .
C57 H57C 0.98 .
C58 H58A 0.98 .
C58 H58B 0.98 .
C58 H58C 0.98 .
C60 C61 1.435(13) .
C60 C60 1.493(17) 3_666
C60 H1A 0.99 .
C60 H1B 0.99 .
C61 C62 1.462(16) .
C61 H61A 0.99 .
C61 H61B 0.99 .
C62 H62A 0.98 .
C62 H62B 0.98 .
C62 H62C 0.98 .
